data_2008539
loop_
_publ_author_name
'Triantafyllou, Spyros T.'
'Christidis, Panayiotis C.'

_publ_section_title
;
 Triclinic sodium tungsten oxide, Na~5~W~14~O~44~
;
_journal_issue 6
_journal_name_full 'Acta Crystallographica Section C'
_journal_page_first 838
_journal_page_last 841
_journal_paper_doi 10.1107/S0108270199002760
_journal_volume 55
_journal_year 1999
_chemical_formula_moiety 'Na5 O44 W14'
_chemical_formula_sum 'Na5 O44 W14'
_chemical_formula_weight 3392.85
_chemical_name_systematic 'sodium tungsten oxide'
_space_group_IT_number 2
_symmetry_cell_setting triclinic
_symmetry_space_group_name_Hall '-P 1'
_symmetry_space_group_name_H-M 'P -1'
_cell_angle_alpha 96.375(9)
_cell_angle_beta 90.714(9)
_cell_angle_gamma 119.656(8)
_cell_formula_units_Z 1
_cell_length_a 7.2740(11)
_cell_length_b 7.2911(11)
_cell_length_c 18.551(3)
_cell_measurement_reflns_used 32
_cell_measurement_temperature 293(2)
_cell_measurement_theta_max 13.89
_cell_measurement_theta_min 8.09
_cell_volume 847.1(2)
_computing_cell_refinement DIF4
_computing_data_collection 'DIF4 (Stoe & Cie, 1988b)'
_computing_data_reduction 'REDU4 (Stoe & Cie, 1988c)'
_computing_molecular_graphics 'DIAMOND (Bergerhoff, 1996)'
_computing_publication_material SHELXL97
_computing_structure_refinement 'SHELXL97 (Sheldrick, 1997)'
_computing_structure_solution 'SHELXS97 (Sheldrick, 1990)'
_diffrn_ambient_temperature 293(2)
_diffrn_measured_fraction_theta_full 1.000
_diffrn_measured_fraction_theta_max 1.000
_diffrn_measurement_device_type 'Upgraded Philips PW1100'
_diffrn_measurement_method \q/2\q
_diffrn_radiation_monochromator graphite
_diffrn_radiation_source 'fine-focus sealed tube'
_diffrn_radiation_type MoK\a
_diffrn_radiation_wavelength 0.7107
_diffrn_reflns_av_R_equivalents 0.058
_diffrn_reflns_av_sigmaI/netI 0.0675
_diffrn_reflns_limit_h_max 9
_diffrn_reflns_limit_h_min -9
_diffrn_reflns_limit_k_max 9
_diffrn_reflns_limit_k_min -9
_diffrn_reflns_limit_l_max 24
_diffrn_reflns_limit_l_min -24
_diffrn_reflns_number 9336
_diffrn_reflns_theta_full 27.50
_diffrn_reflns_theta_max 27.5
_diffrn_reflns_theta_min 2.22
_diffrn_standards_decay_% 4
_diffrn_standards_interval_time 120
_diffrn_standards_number 3
_exptl_absorpt_coefficient_mu 47.505
_exptl_absorpt_correction_T_max 0.250
_exptl_absorpt_correction_T_min 0.043
_exptl_absorpt_correction_type '\y scan'
_exptl_absorpt_process_details '(EMPIR; Stoe & Cie, 1988a)'
_exptl_crystal_colour 'dark blue'
_exptl_crystal_density_diffrn 6.651
_exptl_crystal_density_method 'not measured'
_exptl_crystal_description 'crystal fragment'
_exptl_crystal_F_000 1443
_exptl_crystal_size_max 0.216
_exptl_crystal_size_mid 0.062
_exptl_crystal_size_min 0.027
_refine_diff_density_max 5.396
_refine_diff_density_min -6.298
_refine_ls_extinction_coef 0.0086(4)
_refine_ls_extinction_method SHELXL97
_refine_ls_goodness_of_fit_ref 1.004
_refine_ls_matrix_type full
_refine_ls_number_parameters 177
_refine_ls_number_reflns 3900
_refine_ls_number_restraints 0
_refine_ls_restrained_S_all 1.004
_refine_ls_R_factor_all 0.090
_refine_ls_R_factor_gt 0.063
_refine_ls_shift/su_max <0.001
_refine_ls_shift/su_mean 0.000
_refine_ls_structure_factor_coef Fsqd
_refine_ls_weighting_details 'w = 1/[\s^2^(Fo^2^)+(0.1111P)^2^] where P = (Fo^2^+2Fc^2^)/3'
_refine_ls_weighting_scheme calc
_refine_ls_wR_factor_ref 0.159
_reflns_number_gt 2847
_reflns_number_total 3900
_reflns_threshold_expression I>2\s(I)
_cod_data_source_file br1234.cif
_cod_data_source_block br1234
_cod_depositor_comments
;
The following automatic conversions were performed:

'_refine_ls_weighting_scheme' value 'calc w =
1/[\s^2^(Fo^2^)+(0.1111P)^2^] where P = (Fo^2^+2Fc^2^)/3' was changed
to 'calc'. New tag '_refine_ls_weighting_details' was created. The
value of the new tag was set to 'w = 1/[\s^2^(Fo^2^)+(0.1111P)^2^]
where P = (Fo^2^+2Fc^2^)/3'.

Automatic conversion script
Id: cif_fix_values 3143 2015-03-26 13:38:13Z robertas 
;
_cod_database_code 2008539

loop_
_symmetry_equiv_pos_as_xyz
'x, y, z'
'-x, -y, -z'

loop_
_atom_site_label
_atom_site_fract_x
_atom_site_fract_y
_atom_site_fract_z
_atom_site_U_iso_or_equiv
_atom_site_adp_type
_atom_site_calc_flag
_atom_site_refinement_flags
_atom_site_occupancy
_atom_site_disorder_assembly
_atom_site_disorder_group
_atom_site_type_symbol
W1 .34672(14) .68958(14) .02644(4) .0100(2) Uani d . 1 . . W
W2 -.28868(14) -.11627(14) .18007(5) .0096(2) Uani d . 1 . . W
W3 .18794(13) .86051(14) .18398(4) .0083(2) Uani d . 1 . . W
W4 -.32131(13) .37238(13) .18559(4) .0088(2) Uani d . 1 . . W
W5 .22489(14) .45155(14) .37161(5) .0090(2) Uani d . 1 . . W
W6 -.27273(13) .45608(13) .40522(4) .0080(2) Uani d . 1 . . W
W7 .22559(13) -.03919(13) .40266(4) .0091(2) Uani d . 1 . . W
Na1 0 0 0 .079(8) Uani d S 1 . . Na
Na2 .1842(19) .3516(18) .1599(5) .030(3) Uani d . 1 . . Na
Na3 -.2823(18) -.0482(17) .3878(5) .025(3) Uani d . 1 . . Na
O1 .339(2) .693(2) -.0680(8) .014(3) Uiso d . 1 . . O
O2 .222(3) .431(3) .0450(9) .021(4) Uiso d . 1 . . O
O3 .618(3) .832(3) .0626(9) .020(4) Uiso d . 1 . . O
O4 .209(2) .818(3) .0660(8) .016(3) Uiso d . 1 . . O
O5 -.390(2) .575(2) .1647(8) .015(3) Uiso d . 1 . . O
O6 -.017(2) .940(2) .1520(8) .015(3) Uiso d . 1 . . O
O7 -.231(2) .164(2) .1742(8) .014(3) Uiso d . 1 . . O
O8 .404(2) .792(2) .1804(8) .013(3) Uiso d . 1 . . O
O9 -.242(3) -.092(3) .2715(9) .022(4) Uiso d . 1 . . O
O10 -.025(2) .579(2) .1712(8) .015(3) Uiso d . 1 . . O
O11 -.606(2) .157(2) .1742(8) .013(3) Uiso d . 1 . . O
O12 .180(3) .911(3) .2773(9) .015(3) Uiso d . 1 . . O
O13 -.291(2) .420(3) .2803(9) .015(3) Uiso d . 1 . . O
O14 .152(2) .169(2) .3912(8) .014(3) Uiso d . 1 . . O
O15 -.480(2) .537(3) .3891(8) .016(3) Uiso d . 1 . . O
O16 .301(2) .743(2) .3827(8) .012(3) Uiso d . 1 . . O
O17 -.057(2) .381(2) .3889(7) .010(3) Uiso d . 1 . . O
O18 .207(3) .404(3) .2802(9) .018(3) Uiso d . 1 . . O
O19 -.259(3) .483(3) .4984(9) .017(3) Uiso d . 1 . . O
O20 -.062(2) .739(2) .3922(8) .012(3) Uiso d . 1 . . O
O21 .519(2) .169(2) .3850(8) .014(3) Uiso d . 1 . . O
O22 .259(3) -.006(3) .4941(9) .022(4) Uiso d . 1 . . O

loop_
_atom_site_aniso_label
_atom_site_aniso_U_11
_atom_site_aniso_U_22
_atom_site_aniso_U_33
_atom_site_aniso_U_12
_atom_site_aniso_U_13
_atom_site_aniso_U_23
W1 .0112(4) .0137(4) .0106(4) .0102(3) .0016(3) .0021(3)
W2 .0096(4) .0127(4) .0123(4) .0100(3) .0011(3) .0012(3)
W3 .0079(4) .0114(4) .0114(4) .0091(3) .0022(3) .0019(3)
W4 .0098(4) .0109(4) .0102(4) .0084(3) .0017(3) .0017(3)
W5 .0088(4) .0108(4) .0133(4) .0093(3) .0019(3) .0018(3)
W6 .0065(4) .0110(4) .0114(4) .0079(3) .0016(3) .0021(3)
W7 .0096(4) .0102(4) .0123(4) .0084(3) .0011(3) .0018(3)
Na1 .069(17) .11(2) .059(14) .053(16) .001(11) -.018(13)
Na2 .044(7) .034(6) .018(5) .023(5) .009(4) .007(4)
Na3 .043(7) .029(6) .015(4) .025(5) .008(4) .005(4)

loop_
_atom_type_symbol
_atom_type_description
_atom_type_scat_dispersion_real
_atom_type_scat_dispersion_imag
_atom_type_scat_source
Na Na 0.0362 0.0249 'International Tables Vol C Tables 4.2.6.8 and 6.1.1.4'
W W -0.8490 6.8722 'International Tables Vol C Tables 4.2.6.8 and 6.1.1.4'
O O 0.0106 0.0060 'International Tables Vol C Tables 4.2.6.8 and 6.1.1.4'

loop_
_geom_angle_atom_site_label_1
_geom_angle_atom_site_label_2
_geom_angle_atom_site_label_3
_geom_angle_site_symmetry_1
_geom_angle_site_symmetry_3
_geom_angle
_geom_angle_publ_flag
O2 W1 O1 . . 110.0(7) yes
O2 W1 O4 . . 108.5(8) yes
O1 W1 O4 . . 108.8(7) yes
O2 W1 O3 . . 111.2(8) yes
O1 W1 O3 . . 108.8(7) yes
O4 W1 O3 . . 109.6(8) yes
O2 W1 Na2 . . 33.3(6) no
O1 W1 Na2 . . 143.2(5) no
O4 W1 Na2 . . 89.9(5) no
O3 W1 Na2 . . 93.4(5) no
O9 W2 O7 . . 98.1(7) no
O9 W2 O6 . 1_545 98.6(7) no
O7 W2 O6 . 1_545 93.8(7) no
O9 W2 O5 . 1_545 94.2(7) no
O7 W2 O5 . 1_545 166.5(6) no
O6 W2 O5 1_545 1_545 89.8(7) no
O9 W2 O8 . 1_445 96.6(7) no
O7 W2 O8 . 1_445 88.8(7) no
O6 W2 O8 1_545 1_445 164.1(6) no
O5 W2 O8 1_545 1_445 84.3(6) no
O9 W2 O3 . 1_445 174.6(7) no
O7 W2 O3 . 1_445 83.9(6) no
O6 W2 O3 1_545 1_445 86.3(6) no
O5 W2 O3 1_545 1_445 83.4(6) no
O8 W2 O3 1_445 1_445 78.4(6) no
O9 W2 Na2 . . 94.2(6) no
O7 W2 Na2 . . 48.4(5) no
O6 W2 Na2 1_545 . 46.4(5) no
O5 W2 Na2 1_545 . 136.2(5) no
O8 W2 Na2 1_445 . 136.9(5) no
O3 W2 Na2 1_445 . 90.8(5) no
O12 W3 O10 . . 97.4(7) no
O12 W3 O8 . . 101.0(7) no
O10 W3 O8 . . 93.4(7) no
O12 W3 O6 . . 98.5(7) no
O10 W3 O6 . . 89.1(7) no
O8 W3 O6 . . 159.9(6) no
O12 W3 O11 . 1_665 94.3(7) no
O10 W3 O11 . 1_665 166.8(6) no
O8 W3 O11 . 1_665 90.2(7) no
O6 W3 O11 . 1_665 83.3(6) no
O12 W3 O4 . . 176.6(7) no
O10 W3 O4 . . 85.9(6) no
O8 W3 O4 . . 79.6(6) no
O6 W3 O4 . . 80.7(6) no
O11 W3 O4 1_665 . 82.3(6) no
O12 W3 Na2 . 1_565 90.2(6) no
O10 W3 Na2 . 1_565 131.6(5) no
O8 W3 Na2 . 1_565 132.0(5) no
O6 W3 Na2 . 1_565 42.6(5) no
O11 W3 Na2 1_665 1_565 42.0(5) no
O4 W3 Na2 . 1_565 86.9(5) no
O12 W3 Na2 . . 103.6(6) no
O10 W3 Na2 . . 46.3(5) no
O8 W3 Na2 . . 47.0(5) no
O6 W3 Na2 . . 131.9(5) no
O11 W3 Na2 1_665 . 135.8(5) no
O4 W3 Na2 . . 79.3(5) no
Na2 W3 Na2 1_565 . 166.1(3) no
O13 W4 O5 . . 101.0(7) no
O13 W4 O11 . . 98.6(7) no
O5 W4 O11 . . 92.1(7) no
O13 W4 O7 . . 97.1(7) no
O5 W4 O7 . . 161.1(6) no
O11 W4 O7 . . 90.8(7) no
O13 W4 O10 . . 95.6(7) no
O5 W4 O10 . . 87.3(7) no
O11 W4 O10 . . 165.7(6) no
O7 W4 O10 . . 85.4(7) no
O13 W4 O1 . 2_565 175.4(7) no
O5 W4 O1 . 2_565 82.8(6) no
O11 W4 O1 . 2_565 83.8(6) no
O7 W4 O1 . 2_565 79.0(6) no
O10 W4 O1 . 2_565 81.9(6) no
O13 W4 Na2 . 1_455 98.6(6) no
O5 W4 Na2 . 1_455 48.0(5) no
O11 W4 Na2 . 1_455 44.6(5) no
O7 W4 Na2 . 1_455 134.3(5) no
O10 W4 Na2 . 1_455 134.9(5) no
O1 W4 Na2 2_565 1_455 85.8(5) no
O18 W5 O17 . . 101.1(7) no
O18 W5 O16 . . 99.1(7) no
O17 W5 O16 . . 88.9(7) no
O18 W5 O15 . 1_655 98.2(7) no
O17 W5 O15 . 1_655 160.7(6) no
O16 W5 O15 . 1_655 89.1(7) no
O18 W5 O14 . . 97.8(7) no
O17 W5 O14 . . 87.8(7) no
O16 W5 O14 . . 163.1(6) no
O15 W5 O14 1_655 . 88.5(7) no
O18 W5 O19 . 2_566 178.2(7) no
O17 W5 O19 . 2_566 80.5(6) no
O16 W5 O19 . 2_566 81.7(6) no
O15 W5 O19 1_655 2_566 80.2(6) no
O14 W5 O19 . 2_566 81.3(6) no
O18 W5 Na3 . 1_665 95.8(6) no
O17 W5 Na3 . 1_665 132.7(5) no
O16 W5 Na3 . 1_665 44.7(5) no
O15 W5 Na3 1_655 1_665 45.1(5) no
O14 W5 Na3 . 1_665 133.2(5) no
O19 W5 Na3 2_566 1_665 83.6(4) no
O19 W6 O21 . 1_455 99.3(7) no
O19 W6 O15 . . 98.8(7) no
O21 W6 O15 1_455 . 90.2(7) no
O19 W6 O20 . . 99.3(7) no
O21 W6 O20 1_455 . 161.3(6) no
O15 W6 O20 . . 87.5(7) no
O19 W6 O17 . . 99.3(7) no
O21 W6 O17 1_455 . 89.9(7) no
O15 W6 O17 . . 161.7(6) no
O20 W6 O17 . . 86.5(7) no
O19 W6 O13 . . 179.8(7) no
O21 W6 O13 1_455 . 80.8(6) no
O15 W6 O13 . . 81.1(6) no
O20 W6 O13 . . 80.6(6) no
O17 W6 O13 . . 80.9(6) no
O19 W6 Na3 . . 93.7(6) no
O21 W6 Na3 1_455 . 44.1(5) no
O15 W6 Na3 . . 134.1(5) no
O20 W6 Na3 . . 133.7(5) no
O17 W6 Na3 . . 47.4(5) no
O13 W6 Na3 . . 86.5(4) no
O19 W6 Na3 . 1_565 96.3(6) no
O21 W6 Na3 1_455 1_565 132.1(5) no
O15 W6 Na3 . 1_565 42.6(5) no
O20 W6 Na3 . 1_565 45.6(5) no
O17 W6 Na3 . 1_565 131.5(5) no
O13 W6 Na3 . 1_565 83.5(5) no
Na3 W6 Na3 . 1_565 169.9(3) no
O22 W7 O14 . . 99.5(8) no
O22 W7 O20 . 1_545 97.7(7) no
O14 W7 O20 . 1_545 92.6(7) no
O22 W7 O16 . 1_545 97.9(8) no
O14 W7 O16 . 1_545 162.5(6) no
O20 W7 O16 1_545 1_545 87.3(7) no
O22 W7 O21 . . 97.4(7) no
O14 W7 O21 . . 88.0(7) no
O20 W7 O21 1_545 . 164.5(6) no
O16 W7 O21 1_545 . 87.5(7) no
O22 W7 O12 . 1_545 179.0(8) no
O14 W7 O12 . 1_545 81.6(6) no
O20 W7 O12 1_545 1_545 82.1(6) no
O16 W7 O12 1_545 1_545 81.1(6) no
O21 W7 O12 . 1_545 82.7(6) no
O22 W7 Na3 . 1_655 90.7(6) no
O14 W7 Na3 . 1_655 132.7(5) no
O20 W7 Na3 1_545 1_655 131.8(5) no
O16 W7 Na3 1_545 1_655 44.5(5) no
O21 W7 Na3 . 1_655 44.7(5) no
O12 W7 Na3 1_545 1_655 88.7(4) no
O22 W7 Na3 . . 97.9(6) no
O14 W7 Na3 . . 46.6(5) no
O20 W7 Na3 1_545 . 46.4(5) no
O16 W7 Na3 1_545 . 132.6(5) no
O21 W7 Na3 . . 133.9(5) no
O12 W7 Na3 1_545 . 82.7(4) no
Na3 W7 Na3 1_655 . 171.4(3) no
O2 Na1 O2 2 . 180.0000(10) no
O2 Na1 O3 2 1_445 72.0(5) no
O2 Na1 O3 . 1_445 108.0(5) no
O2 Na1 O3 2 2_665 108.0(5) no
O2 Na1 O3 . 2_665 72.0(5) no
O3 Na1 O3 1_445 2_665 180.0 no
O2 Na1 O4 2 1_545 72.2(5) no
O2 Na1 O4 . 1_545 107.8(5) no
O3 Na1 O4 1_445 1_545 102.8(5) no
O3 Na1 O4 2_665 1_545 77.2(5) no
O2 Na1 O4 2 2_565 107.8(5) no
O2 Na1 O4 . 2_565 72.2(5) no
O3 Na1 O4 1_445 2_565 77.2(5) no
O3 Na1 O4 2_665 2_565 102.8(5) no
O4 Na1 O4 1_545 2_565 180.0 no
O2 Na1 O6 2 1_545 92.3(4) no
O2 Na1 O6 . 1_545 87.7(4) no
O3 Na1 O6 1_445 1_545 59.8(5) no
O3 Na1 O6 2_665 1_545 120.2(5) no
O4 Na1 O6 1_545 1_545 56.2(5) no
O4 Na1 O6 2_565 1_545 123.8(5) no
O2 Na1 O6 2 2_565 87.7(4) no
O2 Na1 O6 . 2_565 92.3(4) no
O3 Na1 O6 1_445 2_565 120.2(5) no
O3 Na1 O6 2_665 2_565 59.8(5) no
O4 Na1 O6 1_545 2_565 123.8(5) no
O4 Na1 O6 2_565 2_565 56.2(5) no
O6 Na1 O6 1_545 2_565 180.0 no
O2 Na1 Na2 2 . 139.4(4) no
O2 Na1 Na2 . . 40.6(4) no
O3 Na1 Na2 1_445 . 83.5(4) no
O3 Na1 Na2 2_665 . 96.5(4) no
O4 Na1 Na2 1_545 . 82.8(4) no
O4 Na1 Na2 2_565 . 97.3(4) no
O6 Na1 Na2 1_545 . 47.1(4) no
O6 Na1 Na2 2_565 . 132.9(4) no
O2 Na1 Na2 2 2 40.6(4) no
O2 Na1 Na2 . 2 139.4(4) no
O3 Na1 Na2 1_445 2 96.5(4) no
O3 Na1 Na2 2_665 2 83.5(4) no
O4 Na1 Na2 1_545 2 97.2(4) no
O4 Na1 Na2 2_565 2 82.7(4) no
O6 Na1 Na2 1_545 2 132.9(4) no
O6 Na1 Na2 2_565 2 47.1(4) no
Na2 Na1 Na2 . 2 180.0 no
O18 Na2 O2 . . 158.6(8) no
O18 Na2 O11 . 1_655 85.7(7) no
O2 Na2 O11 . 1_655 105.4(7) no
O18 Na2 O6 . 1_545 94.0(6) no
O2 Na2 O6 . 1_545 107.4(7) no
O11 Na2 O6 1_655 1_545 60.3(5) no
O18 Na2 O7 . . 83.5(6) no
O2 Na2 O7 . . 105.0(7) no
O11 Na2 O7 1_655 . 121.6(6) no
O6 Na2 O7 1_545 . 63.5(6) no
O18 Na2 O5 . 1_655 88.8(6) no
O2 Na2 O5 . 1_655 81.0(6) no
O11 Na2 O5 1_655 1_655 61.2(5) no
O6 Na2 O5 1_545 1_655 120.9(7) no
O7 Na2 O5 . 1_655 171.5(6) no
O18 Na2 O10 . . 84.1(6) no
O2 Na2 O10 . . 83.9(7) no
O11 Na2 O10 1_655 . 169.7(6) no
O6 Na2 O10 1_545 . 121.8(7) no
O7 Na2 O10 . . 58.5(5) no
O5 Na2 O10 1_655 . 117.2(6) no
O18 Na2 O8 . . 81.4(6) no
O2 Na2 O8 . . 77.3(6) no
O11 Na2 O8 1_655 . 118.3(6) no
O6 Na2 O8 1_545 . 175.3(6) no
O7 Na2 O8 . . 116.4(7) no
O5 Na2 O8 1_655 . 58.5(5) no
O10 Na2 O8 . . 58.7(5) no
O18 Na2 Na1 . . 148.9(6) no
O2 Na2 Na1 . . 52.4(5) no
O11 Na2 Na1 1_655 . 80.5(4) no
O6 Na2 Na1 1_545 . 54.9(4) no
O7 Na2 Na1 . . 80.3(4) no
O5 Na2 Na1 1_655 . 108.2(5) no
O10 Na2 Na1 . . 109.1(5) no
O8 Na2 Na1 . . 129.7(4) no
O18 Na2 W1 . . 133.9(6) no
O2 Na2 W1 . . 24.7(5) no
O11 Na2 W1 1_655 . 115.1(5) no
O6 Na2 W1 1_545 . 132.1(5) no
O7 Na2 W1 . . 113.3(5) no
O5 Na2 W1 1_655 . 69.8(4) no
O10 Na2 W1 . . 71.7(4) no
O8 Na2 W1 . . 52.6(3) no
Na1 Na2 W1 . . 77.1(2) no
O18 Na2 W2 . . 84.0(5) no
O2 Na2 W2 . . 113.8(6) no
O11 Na2 W2 1_655 . 89.9(4) no
O6 Na2 W2 1_545 . 32.1(4) no
O7 Na2 W2 . . 32.0(4) no
O5 Na2 W2 1_655 . 150.6(5) no
O10 Na2 W2 . . 90.4(4) no
O8 Na2 W2 . . 146.9(5) no
Na1 Na2 W2 . . 68.3(2) no
W1 Na2 W2 . . 133.2(3) no
O18 Na2 W4 . 1_655 83.7(6) no
O2 Na2 W4 . 1_655 96.5(6) no
O11 Na2 W4 1_655 1_655 30.7(4) no
O6 Na2 W4 1_545 1_655 91.0(5) no
O7 Na2 W4 . 1_655 150.4(5) no
O5 Na2 W4 1_655 1_655 30.8(4) no
O10 Na2 W4 . 1_655 145.7(5) no
O8 Na2 W4 . 1_655 87.8(5) no
Na1 Na2 W4 . 1_655 97.6(3) no
W1 Na2 W4 . 1_655 94.7(3) no
W2 Na2 W4 . 1_655 119.9(3) no
O22 Na3 O9 2_556 . 168.7(9) no
O22 Na3 O21 2_556 1_455 89.1(7) no
O9 Na3 O21 . 1_455 99.4(7) no
O22 Na3 O16 2_556 1_445 91.4(6) no
O9 Na3 O16 . 1_445 99.1(7) no
O21 Na3 O16 1_455 1_445 61.7(5) no
O22 Na3 O15 2_556 1_545 90.8(7) no
O9 Na3 O15 . 1_545 90.6(7) no
O21 Na3 O15 1_455 1_545 123.0(7) no
O16 Na3 O15 1_445 1_545 61.3(6) no
O22 Na3 O17 2_556 . 88.3(7) no
O9 Na3 O17 . . 89.6(6) no
O21 Na3 O17 1_455 . 60.2(5) no
O16 Na3 O17 1_445 . 121.9(6) no
O15 Na3 O17 1_545 . 176.7(7) no
O22 Na3 O20 2_556 1_545 90.3(7) no
O9 Na3 O20 . 1_545 80.9(6) no
O21 Na3 O20 1_455 1_545 178.0(7) no
O16 Na3 O20 1_445 1_545 120.2(6) no
O15 Na3 O20 1_545 1_545 58.9(5) no
O17 Na3 O20 . 1_545 117.9(6) no
O22 Na3 O14 2_556 . 89.3(7) no
O9 Na3 O14 . . 80.2(6) no
O21 Na3 O14 1_455 . 118.3(6) no
O16 Na3 O14 1_445 . 179.3(6) no
O15 Na3 O14 1_545 . 118.7(6) no
O17 Na3 O14 . . 58.1(5) no
O20 Na3 O14 1_545 . 59.8(5) no
O22 Na3 W5 2_556 1_445 95.1(5) no
O9 Na3 W5 . 1_445 91.9(6) no
O21 Na3 W5 1_455 1_445 92.1(5) no
O16 Na3 W5 1_445 1_445 30.5(4) no
O15 Na3 W5 1_545 1_445 31.2(4) no
O17 Na3 W5 . 1_445 152.1(5) no
O20 Na3 W5 1_545 1_445 89.8(4) no
O14 Na3 W5 . 1_445 149.4(5) no
O22 Na3 W6 2_556 . 83.0(6) no
O9 Na3 W6 . . 100.8(6) no
O21 Na3 W6 1_455 . 29.7(4) no
O16 Na3 W6 1_445 . 91.0(5) no
O15 Na3 W6 1_545 . 151.6(5) no
O17 Na3 W6 . . 31.3(3) no
O20 Na3 W6 1_545 . 148.3(5) no
O14 Na3 W6 . . 89.0(4) no
W5 Na3 W6 1_445 . 121.6(3) no
O22 Na3 W7 2_556 1_455 84.1(6) no
O9 Na3 W7 . 1_455 107.0(6) no
O21 Na3 W7 1_455 1_455 31.9(4) no
O16 Na3 W7 1_445 1_455 30.9(4) no
O15 Na3 W7 1_545 1_455 91.5(5) no
O17 Na3 W7 . 1_455 91.6(4) no
O20 Na3 W7 1_545 1_455 149.9(5) no
O14 Na3 W7 . 1_455 149.3(5) no
W5 Na3 W7 1_445 1_455 61.34(19) no
W6 Na3 W7 . 1_455 60.37(18) no
O22 Na3 W7 2_556 . 87.2(6) no
O9 Na3 W7 . . 81.6(6) no
O21 Na3 W7 1_455 . 147.8(5) no
O16 Na3 W7 1_445 . 150.3(5) no
O15 Na3 W7 1_545 . 89.0(5) no
O17 Na3 W7 . . 87.7(4) no
O20 Na3 W7 1_545 . 30.2(3) no
O14 Na3 W7 . . 29.7(4) no
W5 Na3 W7 1_445 . 120.1(3) no
W6 Na3 W7 . . 118.1(3) no
W7 Na3 W7 1_455 . 171.4(3) no
W1 O1 W4 . 2_565 167.3(9) no
W1 O2 Na2 . . 122.0(9) no
W1 O2 Na1 . . 150.9(8) no
Na2 O2 Na1 . . 87.0(6) no
W1 O3 W2 . 1_665 122.6(8) no
W1 O3 Na1 . 1_665 133.5(8) no
W2 O3 Na1 1_665 1_665 103.6(6) no
W1 O4 W3 . . 121.6(8) no
W1 O4 Na1 . 1_565 130.1(7) no
W3 O4 Na1 . 1_565 108.3(6) no
W4 O5 W2 . 1_565 142.9(9) no
W4 O5 Na2 . 1_455 101.2(7) no
W2 O5 Na2 1_565 1_455 110.3(7) no
W2 O6 W3 1_565 . 134.5(8) no
W2 O6 Na2 1_565 1_565 101.5(7) no
W3 O6 Na2 . 1_565 106.8(7) no
W2 O6 Na1 1_565 1_565 107.5(6) no
W3 O6 Na1 . 1_565 112.8(6) no
Na2 O6 Na1 1_565 1_565 77.9(4) no
W2 O7 W4 . . 149.3(9) no
W2 O7 Na2 . . 99.6(7) no
W4 O7 Na2 . . 110.4(7) no
W3 O8 W2 . 1_665 149.7(9) no
W3 O8 Na2 . . 103.3(7) no
W2 O8 Na2 1_665 . 106.9(7) no
W2 O9 Na3 . . 159.3(11) no
W3 O10 W4 . . 147.0(9) no
W3 O10 Na2 . . 104.7(7) no
W4 O10 Na2 . . 105.7(7) no
W4 O11 W3 . 1_445 146.7(9) no
W4 O11 Na2 . 1_455 104.7(7) no
W3 O11 Na2 1_445 1_455 107.4(7) no
W3 O12 W7 . 1_565 168.1(10) no
W4 O13 W6 . . 175.4(9) no
W7 O14 W5 . . 151.3(9) no
W7 O14 Na3 . . 103.7(7) no
W5 O14 Na3 . . 104.6(7) no
W6 O15 W5 . 1_455 148.2(9) no
W6 O15 Na3 . 1_565 108.2(7) no
W5 O15 Na3 1_455 1_565 103.6(7) no
W5 O16 W7 . 1_565 150.1(8) no
W5 O16 Na3 . 1_665 104.8(7) no
W7 O16 Na3 1_565 1_665 104.6(6) no
W5 O17 W6 . . 151.9(9) no
W5 O17 Na3 . . 106.8(7) no
W6 O17 Na3 . . 101.2(6) no
W5 O18 Na2 . . 178.1(11) no
W6 O19 W5 . 2_566 175.9(9) no
W7 O20 W6 1_565 . 149.6(9) no
W7 O20 Na3 1_565 1_565 103.4(7) no
W6 O20 Na3 . 1_565 104.3(7) no
W6 O21 W7 1_655 . 143.1(9) no
W6 O21 Na3 1_655 1_655 106.2(7) no
W7 O21 Na3 . 1_655 103.3(7) no
W7 O22 Na3 . 2_556 174.4(12) no

loop_
_geom_bond_atom_site_label_1
_geom_bond_atom_site_label_2
_geom_bond_site_symmetry_2
_geom_bond_distance
_geom_bond_publ_flag
W1 O2 . 1.718(17) yes
W1 O1 . 1.756(15) yes
W1 O4 . 1.790(17) yes
W1 O3 . 1.793(17) yes
W1 Na2 . 3.485(10) no
W2 O9 . 1.698(17) yes
W2 O7 . 1.888(16) yes
W2 O6 1_545 1.903(16) yes
W2 O5 1_545 1.977(16) yes
W2 O8 1_445 1.993(15) yes
W2 O3 1_445 2.207(16) yes
W2 Na2 . 3.509(11) no
W3 O12 . 1.737(16) yes
W3 O10 . 1.842(15) yes
W3 O8 . 1.869(16) yes
W3 O6 . 1.952(16) yes
W3 O11 1_665 1.957(15) yes
W3 O4 . 2.194(15) yes
W3 Na2 1_565 3.671(12) no
W3 Na2 . 3.674(12) no
W4 O13 . 1.742(16) yes
W4 O5 . 1.852(17) yes
W4 O11 . 1.872(15) yes
W4 O7 . 1.924(17) yes
W4 O10 . 1.971(15) yes
W4 O1 2_565 2.169(15) yes
W4 Na2 1_455 3.548(12) no
W5 O18 . 1.683(16) yes
W5 O17 . 1.890(15) yes
W5 O16 . 1.897(15) yes
W5 O15 1_655 1.926(16) yes
W5 O14 . 1.935(16) yes
W5 O19 2_566 2.391(16) yes
W5 Na3 1_665 3.611(11) no
W6 O19 . 1.714(16) yes
W6 O21 1_455 1.869(16) yes
W6 O15 . 1.903(17) yes
W6 O20 . 1.911(15) yes
W6 O17 . 1.920(15) yes
W6 O13 . 2.298(16) yes
W6 Na3 . 3.621(11) no
W6 Na3 1_565 3.699(11) no
W7 O22 . 1.685(17) yes
W7 O14 . 1.872(16) yes
W7 O20 1_545 1.900(15) yes
W7 O16 1_545 1.924(16) yes
W7 O21 . 1.971(15) yes
W7 O12 1_545 2.307(16) yes
W7 Na3 1_655 3.626(12) no
W7 Na3 . 3.669(12) no
Na1 O2 2 2.747(17) yes
Na1 O2 . 2.747(17) yes
Na1 O3 1_445 2.754(16) yes
Na1 O3 2_665 2.754(16) yes
Na1 O4 1_545 2.811(17) yes
Na1 O4 2_565 2.811(17) yes
Na1 O6 1_545 2.897(14) yes
Na1 O6 2_565 2.897(14) yes
Na1 Na2 . 3.461(11) no
Na1 Na2 2 3.461(11) no
Na2 O18 . 2.212(19) yes
Na2 O2 . 2.254(18) yes
Na2 O11 1_655 2.58(2) yes
Na2 O6 1_545 2.595(19) yes
Na2 O7 . 2.661(19) yes
Na2 O5 1_655 2.688(19) yes
Na2 O10 . 2.75(2) yes
Na2 O8 . 2.763(19) yes
Na2 W4 1_655 3.548(12) no
Na3 O22 2_556 2.17(2) yes
Na3 O9 . 2.191(19) yes
Na3 O21 1_455 2.62(2) yes
Na3 O16 1_445 2.627(19) yes
Na3 O15 1_545 2.63(2) yes
Na3 O17 . 2.719(19) yes
Na3 O20 1_545 2.73(2) yes
Na3 O14 . 2.744(19) yes
Na3 W5 1_445 3.611(11) no
Na3 W7 1_455 3.626(12) no
O1 W4 2_565 2.169(15) no
O3 W2 1_665 2.207(16) no
O3 Na1 1_665 2.754(16) no
O4 Na1 1_565 2.811(17) no
O5 W2 1_565 1.977(16) no
O5 Na2 1_455 2.688(19) no
O6 W2 1_565 1.903(16) no
O6 Na2 1_565 2.595(19) no
O6 Na1 1_565 2.897(14) no
O8 W2 1_665 1.993(15) no
O11 W3 1_445 1.957(15) no
O11 Na2 1_455 2.58(2) no
O12 W7 1_565 2.307(16) no
O15 W5 1_455 1.926(16) no
O15 Na3 1_565 2.63(2) no
O16 W7 1_565 1.924(16) no
O16 Na3 1_665 2.627(19) no
O19 W5 2_566 2.391(16) no
O20 W7 1_565 1.900(15) no
O20 Na3 1_565 2.73(2) no
O21 W6 1_655 1.869(15) no
O21 Na3 1_655 2.62(2) no
O22 Na3 2_556 2.17(2) no
